data_7117953
loop_
_publ_author_name
'Geetha Bolla'
'Ashwini Nangia'

_publ_section_title
;
 Multicomponent ternary cocrystals of the sulfonamide group with
 pyridine-amides and lactams
;
_journal_name_full Chem.Commun.
_journal_page_first 15578
_journal_paper_doi 10.1039/C5cc06475A
_journal_volume 51
_journal_year 2015
_chemical_compound_source synthetic
_chemical_formula_moiety C7H7NO4S,C5H5NO
_chemical_formula_sum 'C12 H12 N2 O5 S'
_chemical_formula_weight 296.30
_chemical_melting_point 411
_chemical_name_common 'Sulfonamide benzoic acid; 2pyridone form II'
_chemical_name_systematic 'Sulfonamide benzoic acid; 2pyridone form II'
_space_group_IT_number 2
_symmetry_cell_setting triclinic
_symmetry_space_group_name_Hall '-P 1'
_symmetry_space_group_name_H-M 'P -1'
_atom_sites_solution_hydrogens geom
_atom_sites_solution_primary direct
_atom_sites_solution_secondary difmap
_audit_creation_method SHELXL-97
_audit_update_record
;
2015-07-22 deposited with the CCDC.
2015-08-27 downloaded from the CCDC.
;
_cell_angle_alpha 76.377(7)
_cell_angle_beta 89.187(6)
_cell_angle_gamma 77.195(6)
_cell_formula_units_Z 2
_cell_length_a 5.3090(3)
_cell_length_b 10.5807(8)
_cell_length_c 12.1499(10)
_cell_measurement_reflns_used 2031
_cell_measurement_temperature 298(2)
_cell_measurement_theta_max 1.0000
_cell_measurement_theta_min 0.79164
_cell_volume 646.28(8)
_computing_structure_refinement 'SHELXL-97 (Sheldrick, 1997)'
_computing_structure_solution 'SHELXS-97 (Sheldrick, 1990)'
_diffrn_ambient_temperature 298(2)
_diffrn_measured_fraction_theta_full 0.996
_diffrn_measured_fraction_theta_max 0.996
_diffrn_measurement_device_type 'Xcalibur, Eos, Gemini'
_diffrn_measurement_method '\w scans'
_diffrn_radiation_monochromator graphite
_diffrn_radiation_source 'fine-focus sealed tube'
_diffrn_radiation_type CuK\a
_diffrn_radiation_wavelength 1.54184
_diffrn_reflns_av_R_equivalents 0.0211
_diffrn_reflns_av_sigmaI/netI 0.0256
_diffrn_reflns_limit_h_max 4
_diffrn_reflns_limit_h_min -6
_diffrn_reflns_limit_k_max 12
_diffrn_reflns_limit_k_min -12
_diffrn_reflns_limit_l_max 14
_diffrn_reflns_limit_l_min -14
_diffrn_reflns_number 3592
_diffrn_reflns_theta_full 67.08
_diffrn_reflns_theta_max 67.08
_diffrn_reflns_theta_min 3.75
_exptl_absorpt_coefficient_mu 2.452
_exptl_absorpt_correction_T_max 71.9310
_exptl_absorpt_correction_T_min 4.3990
_exptl_absorpt_correction_type multi-scan
_exptl_crystal_colour COLORLES
_exptl_crystal_density_diffrn 1.523
_exptl_crystal_density_method 'not measured'
_exptl_crystal_description PLATE
_exptl_crystal_F_000 308
_exptl_crystal_recrystallization_method 'Re-crystallisation from solvent: EtOAc, THF'
_exptl_crystal_size_max 0.22
_exptl_crystal_size_mid 0.20
_exptl_crystal_size_min 0.20
_refine_diff_density_max 0.479
_refine_diff_density_min -0.396
_refine_diff_density_rms 0.082
_refine_ls_extinction_method none
_refine_ls_goodness_of_fit_ref 1.029
_refine_ls_hydrogen_treatment mixed
_refine_ls_matrix_type full
_refine_ls_number_parameters 190
_refine_ls_number_reflns 2304
_refine_ls_number_restraints 2
_refine_ls_restrained_S_all 1.028
_refine_ls_R_factor_all 0.0524
_refine_ls_R_factor_gt 0.0493
_refine_ls_shift/su_max 0.000
_refine_ls_shift/su_mean 0.000
_refine_ls_structure_factor_coef Fsqd
_refine_ls_weighting_details 'calc w=1/[\s^2^(Fo^2^)+(0.1041P)^2^+0.0637P] where P=(Fo^2^+2Fc^2^)/3'
_refine_ls_weighting_scheme calc
_refine_ls_wR_factor_gt 0.1356
_refine_ls_wR_factor_ref 0.1410
_reflns_number_gt 2083
_reflns_number_total 2304
_reflns_threshold_expression >2sigma(I)
_cod_data_source_file c5cc06475a2.cif
_cod_data_source_block SMBAHPFORMII
_cod_database_code 7117953

loop_
_symmetry_equiv_pos_as_xyz
'x, y, z'
'-x, -y, -z'

loop_
_atom_site_label
_atom_site_type_symbol
_atom_site_fract_x
_atom_site_fract_y
_atom_site_fract_z
_atom_site_U_iso_or_equiv
_atom_site_adp_type
_atom_site_occupancy
_atom_site_symmetry_multiplicity
_atom_site_calc_flag
_atom_site_refinement_flags
_atom_site_disorder_assembly
_atom_site_disorder_group
S1 S 0.20835(9) 0.69614(4) 0.49139(4) 0.0422(2) Uani 1 1 d . . .
O3 O 0.8046(3) 1.02139(15) 0.78366(14) 0.0549(4) Uani 1 1 d . . .
O1 O 0.2125(3) 0.55951(15) 0.54367(15) 0.0545(4) Uani 1 1 d . . .
O4 O 1.0051(3) 0.80921(15) 0.85642(14) 0.0562(4) Uani 1 1 d . . .
H4A H 1.0941 0.8434 0.8901 0.084 Uiso 1 1 calc R . .
O2 O -0.0323(3) 0.78959(16) 0.45777(15) 0.0568(4) Uani 1 1 d . . .
C4 C 0.6647(4) 0.84889(19) 0.72327(16) 0.0384(4) Uani 1 1 d . . .
N1 N 0.3706(5) 0.6974(2) 0.37880(19) 0.0529(5) Uani 1 1 d D . .
C1 C 0.3777(4) 0.75593(19) 0.58562(16) 0.0380(4) Uani 1 1 d . . .
C7 C 0.8297(4) 0.9032(2) 0.79100(17) 0.0415(4) Uani 1 1 d . . .
C3 C 0.4599(4) 0.9344(2) 0.6576(2) 0.0520(5) Uani 1 1 d . . .
H3 H 0.4178 1.0239 0.6595 0.062 Uiso 1 1 calc R . .
C2 C 0.3163(4) 0.8878(2) 0.5887(2) 0.0539(6) Uani 1 1 d . . .
H2 H 0.1777 0.9459 0.5442 0.065 Uiso 1 1 calc R . .
C5 C 0.7205(5) 0.7158(2) 0.7221(2) 0.0570(6) Uani 1 1 d . . .
H5 H 0.8554 0.6571 0.7684 0.068 Uiso 1 1 calc R . .
C6 C 0.5789(5) 0.6685(2) 0.6532(2) 0.0572(6) Uani 1 1 d . . .
H6 H 0.6185 0.5786 0.6524 0.069 Uiso 1 1 calc R . .
O5 O 0.3412(3) 0.88554(15) -0.03826(14) 0.0573(5) Uani 1 1 d . . .
N2 N 0.6747(3) 0.84314(17) 0.08760(15) 0.0447(4) Uani 1 1 d . . .
H2A H 0.6704 0.9272 0.0715 0.054 Uiso 1 1 calc R . .
C8 C 0.5016(4) 0.8005(2) 0.03272(17) 0.0438(5) Uani 1 1 d . . .
C12 C 0.8537(4) 0.7619(2) 0.1660(2) 0.0523(5) Uani 1 1 d . . .
H12 H 0.9673 0.7977 0.2003 0.063 Uiso 1 1 calc R . .
C9 C 0.5184(5) 0.6610(2) 0.0612(2) 0.0553(6) Uani 1 1 d . . .
H9 H 0.4063 0.6255 0.0257 0.066 Uiso 1 1 calc R . .
C11 C 0.8684(5) 0.6302(3) 0.1944(3) 0.0650(7) Uani 1 1 d . . .
H11 H 0.9894 0.5739 0.2491 0.078 Uiso 1 1 calc R . .
C10 C 0.6967(5) 0.5793(2) 0.1398(3) 0.0666(7) Uani 1 1 d . . .
H10 H 0.7055 0.4880 0.1578 0.080 Uiso 1 1 calc R . .
H1B H 0.366(5) 0.773(3) 0.344(2) 0.045(7) Uiso 1 1 d D . .
H1A H 0.480(7) 0.655(4) 0.391(3) 0.078(12) Uiso 1 1 d D . .

loop_
_atom_site_aniso_label
_atom_site_aniso_U_11
_atom_site_aniso_U_22
_atom_site_aniso_U_33
_atom_site_aniso_U_23
_atom_site_aniso_U_13
_atom_site_aniso_U_12
S1 0.0357(3) 0.0366(3) 0.0542(3) -0.0130(2) -0.0170(2) -0.0043(2)
O3 0.0586(9) 0.0422(8) 0.0676(10) -0.0200(7) -0.0169(8) -0.0103(7)
O1 0.0499(9) 0.0421(8) 0.0733(10) -0.0135(7) -0.0193(8) -0.0133(7)
O4 0.0618(10) 0.0452(8) 0.0624(10) -0.0107(7) -0.0291(8) -0.0135(7)
O2 0.0415(8) 0.0522(9) 0.0737(11) -0.0184(8) -0.0236(7) 0.0010(7)
C4 0.0364(9) 0.0374(9) 0.0421(10) -0.0114(8) -0.0056(8) -0.0075(8)
N1 0.0544(12) 0.0466(11) 0.0568(12) -0.0168(9) -0.0148(9) -0.0038(10)
C1 0.0336(9) 0.0362(9) 0.0447(10) -0.0120(8) -0.0099(8) -0.0057(8)
C7 0.0414(10) 0.0418(10) 0.0427(10) -0.0123(8) -0.0061(8) -0.0095(8)
C3 0.0489(12) 0.0333(10) 0.0730(14) -0.0204(9) -0.0190(10) 0.0019(9)
C2 0.0454(11) 0.0388(11) 0.0724(14) -0.0164(10) -0.0287(10) 0.0068(9)
C5 0.0556(13) 0.0366(11) 0.0728(15) -0.0118(10) -0.0363(11) 0.0033(9)
C6 0.0609(14) 0.0306(10) 0.0770(16) -0.0155(10) -0.0329(12) 0.0011(9)
O5 0.0656(10) 0.0433(8) 0.0623(10) -0.0094(7) -0.0325(8) -0.0119(7)
N2 0.0471(9) 0.0372(8) 0.0503(10) -0.0124(7) -0.0154(8) -0.0073(7)
C8 0.0457(11) 0.0417(10) 0.0445(10) -0.0119(8) -0.0104(8) -0.0087(9)
C12 0.0460(11) 0.0499(12) 0.0591(13) -0.0132(10) -0.0194(10) -0.0055(10)
C9 0.0571(13) 0.0446(12) 0.0665(14) -0.0125(10) -0.0165(11) -0.0158(10)
C11 0.0577(14) 0.0480(13) 0.0795(17) -0.0043(11) -0.0272(13) -0.0015(11)
C10 0.0709(16) 0.0375(12) 0.0859(18) -0.0041(11) -0.0196(14) -0.0104(11)

loop_
_atom_type_symbol
_atom_type_description
_atom_type_scat_dispersion_real
_atom_type_scat_dispersion_imag
_atom_type_scat_source
C C 0.0181 0.0091 'International Tables Vol C Tables 4.2.6.8 and 6.1.1.4'
H H 0.0000 0.0000 'International Tables Vol C Tables 4.2.6.8 and 6.1.1.4'
N N 0.0311 0.0180 'International Tables Vol C Tables 4.2.6.8 and 6.1.1.4'
O O 0.0492 0.0322 'International Tables Vol C Tables 4.2.6.8 and 6.1.1.4'
S S 0.3331 0.5567 'International Tables Vol C Tables 4.2.6.8 and 6.1.1.4'

loop_
_geom_angle_atom_site_label_1
_geom_angle_atom_site_label_2
_geom_angle_atom_site_label_3
_geom_angle
_geom_angle_site_symmetry_1
_geom_angle_site_symmetry_3
O2 S1 O1 120.17(10) . .
O2 S1 N1 106.29(12) . .
O1 S1 N1 106.97(12) . .
O2 S1 C1 108.25(9) . .
O1 S1 C1 106.94(9) . .
N1 S1 C1 107.67(10) . .
C7 O4 H4A 109.5 . .
C3 C4 C5 119.39(18) . .
C3 C4 C7 119.34(18) . .
C5 C4 C7 121.22(17) . .
S1 N1 H1B 111.1(17) . .
S1 N1 H1A 109(3) . .
H1B N1 H1A 120(4) . .
C2 C1 C6 120.31(18) . .
C2 C1 S1 120.73(15) . .
C6 C1 S1 118.92(15) . .
O3 C7 O4 124.44(18) . .
O3 C7 C4 122.83(18) . .
O4 C7 C4 112.71(17) . .
C4 C3 C2 120.17(19) . .
C4 C3 H3 119.9 . .
C2 C3 H3 119.9 . .
C1 C2 C3 120.05(19) . .
C1 C2 H2 120.0 . .
C3 C2 H2 120.0 . .
C4 C5 C6 120.79(19) . .
C4 C5 H5 119.6 . .
C6 C5 H5 119.6 . .
C5 C6 C1 119.25(19) . .
C5 C6 H6 120.4 . .
C1 C6 H6 120.4 . .
C12 N2 C8 124.16(18) . .
C12 N2 H2A 117.9 . .
C8 N2 H2A 117.9 . .
O5 C8 N2 118.75(18) . .
O5 C8 C9 125.49(19) . .
N2 C8 C9 115.76(18) . .
C11 C12 N2 120.4(2) . .
C11 C12 H12 119.8 . .
N2 C12 H12 119.8 . .
C10 C9 C8 120.3(2) . .
C10 C9 H9 119.8 . .
C8 C9 H9 119.8 . .
C12 C11 C10 118.3(2) . .
C12 C11 H11 120.8 . .
C10 C11 H11 120.8 . .
C9 C10 C11 121.0(2) . .
C9 C10 H10 119.5 . .
C11 C10 H10 119.5 . .

loop_
_geom_bond_atom_site_label_1
_geom_bond_atom_site_label_2
_geom_bond_distance
_geom_bond_site_symmetry_2
S1 O2 1.4290(15) .
S1 O1 1.4308(16) .
S1 N1 1.605(2) .
S1 C1 1.7725(19) .
O3 C7 1.210(3) .
O4 C7 1.314(3) .
O4 H4A 0.8200 .
C4 C3 1.373(3) .
C4 C5 1.377(3) .
C4 C7 1.497(3) .
N1 H1B 0.81(3) .
N1 H1A 0.65(4) .
C1 C2 1.370(3) .
C1 C6 1.379(3) .
C3 C2 1.380(3) .
C3 H3 0.9300 .
C2 H2 0.9300 .
C5 C6 1.378(3) .
C5 H5 0.9300 .
C6 H6 0.9300 .
O5 C8 1.263(3) .
N2 C12 1.352(3) .
N2 C8 1.355(3) .
N2 H2A 0.8600 .
C8 C9 1.417(3) .
C12 C11 1.339(3) .
C12 H12 0.9300 .
C9 C10 1.352(3) .
C9 H9 0.9300 .
C11 C10 1.402(4) .
C11 H11 0.9300 .
C10 H10 0.9300 .
